data_1571891
loop_
_publ_author_name
'Nicolai, Stefano'
'Waser, J&#xe9;r&#xf4;me'

_publ_section_title
;
 Lewis acid catalyzed [4+2] annulation of bicyclobutanes with dienol
 ethers for the synthesis of bicyclo[4.1.1]octanes.
;
_journal_issue 28
_journal_name_full 'Chemical science'
_journal_page_first 10823
_journal_page_last 10829
_journal_paper_doi 10.1039/d4sc02767a
_journal_volume 15
_journal_year 2024
_chemical_formula_moiety 'C14 H22 O2'
_chemical_formula_sum 'C14 H22 O2'
_chemical_formula_weight 222.31
_space_group_crystal_system monoclinic
_space_group_IT_number 14
_space_group_name_Hall '-P 2ybc'
_space_group_name_H-M_alt 'P 1 21/c 1'
_atom_sites_solution_hydrogens difmap
_atom_sites_solution_primary dual
_audit_creation_date 2023-12-05
_audit_creation_method
;
Olex2 1.5
(compiled 2023.08.24 svn.re1ec1418 for OlexSys, GUI svn.r6817)
;
_audit_update_record
;
2023-12-05 deposited with the CCDC.	2024-06-14 downloaded from the CCDC.
;
_cell_angle_alpha 90
_cell_angle_beta 91.6839(18)
_cell_angle_gamma 90
_cell_formula_units_Z 4
_cell_length_a 6.17394(11)
_cell_length_b 8.78352(19)
_cell_length_c 24.0129(5)
_cell_measurement_reflns_used 3470
_cell_measurement_temperature 140.00(10)
_cell_measurement_theta_max 75.7020
_cell_measurement_theta_min 5.3370
_cell_volume 1301.63(5)
_computing_cell_refinement 'CrysAlisPro 1.171.43.98a (Rigaku OD, 2023)'
_computing_data_collection 'CrysAlisPro system (CCD 43.98a 64-bit (release 24-11-2023))'
_computing_data_reduction 'CrysAlisPro 1.171.43.98a (Rigaku OD, 2023)'
_computing_molecular_graphics 'Olex2 1.5 (Dolomanov et al., 2009)'
_computing_publication_material 'Olex2 1.5 (Dolomanov et al., 2009)'
_computing_structure_refinement 'SHELXL 2019/3 (Sheldrick, 2015)'
_computing_structure_solution 'SHELXT  (Sheldrick, 2015)'
_diffrn_ambient_environment N~2~
_diffrn_ambient_temperature 140.00(10)
_diffrn_detector 'CCD plate'
_diffrn_detector_area_resol_mean 5.2817
_diffrn_detector_type AtlasS2
_diffrn_measured_fraction_theta_full 1.000
_diffrn_measured_fraction_theta_max 0.987
_diffrn_measurement_details
;
List of Runs (angles in degrees, time in seconds):

  # Type    Start    End  Width  t~exp~   \w     \q     \k     \f   Frames
#--------------------------------------------------------------------------
  1  \w    -17.00   9.00   1.00    4.00    --  -40.91 105.00 -83.00   26
  2  \w     33.00  65.00   1.00    4.00    --   40.91-105.00 176.00   32
  3  \w     71.00  96.00   1.00   16.00    --  112.00-105.00 176.00   25
  4  \w    106.00 161.00   1.00   16.00    --  112.00 105.00 -83.00   55
  5  \w   -111.00 -86.00   1.00    4.00    --  -40.91 -38.00  90.00   25
  6  \w    -66.00 -17.00   1.00    4.00    --  -40.91 -38.00  90.00   49
  7  \w     18.00  98.00   1.00    4.00    --   40.91  38.00 120.00   80
  8  \w     32.00  95.00   1.00    4.00    --   40.91-125.00  30.00   63
  9  \w    112.00 158.00   1.00   16.00    --  112.00  77.00-150.00   46
 10  \w    109.00 177.00   1.00   16.00    --  112.00  77.00-120.00   68
 11  \w     40.00 136.00   1.00   16.00    --  112.00 -45.00-180.00   96
 12  \w    129.00 175.00   1.00   16.00    --  112.00 111.00 -60.00   46
 13  \w     36.00  88.00   1.00   16.00    --  112.00 -94.00-150.00   52
 14  \w     65.00  91.00   1.00   16.00    --  112.00-111.00 -30.00   26
 15  \w    140.00 175.00   1.00   16.00    --  112.00  45.00   0.00   35
 16  \w    106.00 149.00   1.00   16.00    --  112.00  77.00 -90.00   43
 17  \w     72.00 106.00   1.00   16.00    --  112.00 -94.00-120.00   34
 18  \w     48.00  73.00   1.00   16.00    --  112.00-111.00  60.00   25
 19  \w     88.00 117.00   1.00   16.00    --  112.00  45.00   0.00   29
;
_diffrn_measurement_device 'four-circle diffractometer'
_diffrn_measurement_device_type 'SuperNova, Dual, Cu at home/near, AtlasS2'
_diffrn_measurement_method '\w scans'
_diffrn_orient_matrix_type 'CrysAlisPro convention (1999,Acta A55,543-557)'
_diffrn_orient_matrix_UB_11 0.0878953000
_diffrn_orient_matrix_UB_12 -0.1168606000
_diffrn_orient_matrix_UB_13 -0.0415494000
_diffrn_orient_matrix_UB_21 0.0019760000
_diffrn_orient_matrix_UB_22 -0.1228121000
_diffrn_orient_matrix_UB_23 0.0458000000
_diffrn_orient_matrix_UB_31 -0.2335549000
_diffrn_orient_matrix_UB_32 -0.0450114000
_diffrn_orient_matrix_UB_33 -0.0172554000
_diffrn_radiation_monochromator mirror
_diffrn_radiation_probe x-ray
_diffrn_radiation_type 'Cu K\a'
_diffrn_radiation_wavelength 1.54184
_diffrn_reflns_av_R_equivalents 0.0262
_diffrn_reflns_av_unetI/netI 0.0314
_diffrn_reflns_Laue_measured_fraction_full 1.000
_diffrn_reflns_Laue_measured_fraction_max 0.987
_diffrn_reflns_limit_h_max 5
_diffrn_reflns_limit_h_min -7
_diffrn_reflns_limit_k_max 10
_diffrn_reflns_limit_k_min -10
_diffrn_reflns_limit_l_max 30
_diffrn_reflns_limit_l_min -29
_diffrn_reflns_number 6239
_diffrn_reflns_point_group_measured_fraction_full 1.000
_diffrn_reflns_point_group_measured_fraction_max 0.987
_diffrn_reflns_theta_full 67.684
_diffrn_reflns_theta_max 75.945
_diffrn_reflns_theta_min 3.683
_diffrn_source 'micro-focus sealed X-ray tube'
_diffrn_source_type 'SuperNova (Cu) X-ray Source'
_exptl_absorpt_coefficient_mu 0.578
_exptl_absorpt_correction_T_max 1.000
_exptl_absorpt_correction_T_min 0.660
_exptl_absorpt_correction_type gaussian
_exptl_absorpt_process_details
;
CrysAlisPro 1.171.43.98a (Rigaku Oxford Diffraction, 2023)
Numerical absorption correction based on gaussian integration over
a multifaceted crystal model
Empirical absorption correction using spherical harmonics,
implemented in SCALE3 ABSPACK scaling algorithm.
;
_exptl_crystal_colour 'clear pale colourless'
_exptl_crystal_density_diffrn 1.134
_exptl_crystal_description prism
_exptl_crystal_F_000 488
_exptl_crystal_size_max 0.616
_exptl_crystal_size_mid 0.091
_exptl_crystal_size_min 0.064
_refine_diff_density_max 0.266
_refine_diff_density_min -0.220
_refine_diff_density_rms 0.035
_refine_ls_extinction_coef 0.0017(5)
_refine_ls_extinction_expression Fc^*^=kFc[1+0.001xFc^2^\l^3^/sin(2\q)]^-1/4^
_refine_ls_extinction_method 'SHELXL-2019/2 (Sheldrick 2019)'
_refine_ls_goodness_of_fit_ref 1.070
_refine_ls_hydrogen_treatment refall
_refine_ls_matrix_type full
_refine_ls_number_parameters 234
_refine_ls_number_reflns 2676
_refine_ls_number_restraints 0
_refine_ls_restrained_S_all 1.070
_refine_ls_R_factor_all 0.0448
_refine_ls_R_factor_gt 0.0405
_refine_ls_shift/su_max 0.001
_refine_ls_shift/su_mean 0.000
_refine_ls_structure_factor_coef Fsqd
_refine_ls_weighting_details 'w=1/[\s^2^(Fo^2^)+(0.0525P)^2^+0.2480P] where P=(Fo^2^+2Fc^2^)/3'
_refine_ls_weighting_scheme calc
_refine_ls_wR_factor_gt 0.1068
_refine_ls_wR_factor_ref 0.1110
_reflns_Friedel_coverage 0.000
_reflns_number_gt 2387
_reflns_number_total 2676
_reflns_threshold_expression 'I > 2\s(I)'
_cod_data_source_file d4sc02767a2.cif
_cod_data_source_block ste-23-991
_cod_depositor_comments 'Adding full bibliography for 1571891--1571893.cif.'
_cod_original_cell_volume 1301.63(4)
_cod_database_code 1571891
_shelx_shelxl_version_number 2019/3
_chemical_oxdiff_formula 'C14 H22 O2'
_shelx_space_group_comment
;
The symmetry employed for this shelxl refinement is uniquely defined
by the following loop, which should always be used as a source of
symmetry information in preference to the above space-group names.
They are only intended as comments.
;
_shelx_estimated_absorpt_t_max 0.964
_shelx_estimated_absorpt_t_min 0.717
_olex2_refinement_description
;
;
_olex2_date_sample_data_collection 2023-12-05
_olex2_submission_special_instructions 'No special instructions were received'
_oxdiff_exptl_absorpt_empirical_details
;
Empirical correction (ABSPACK) includes:
- Absorption correction using spherical harmonics
- Frame scaling
- Detector area scaling
- B-factor correction
;
_oxdiff_exptl_absorpt_empirical_full_max 2.476
_oxdiff_exptl_absorpt_empirical_full_min 0.480

loop_
_space_group_symop_operation_xyz
'x, y, z'
'-x, y+1/2, -z+1/2'
'-x, -y, -z'
'x, -y-1/2, z-1/2'

loop_
_atom_site_label
_atom_site_type_symbol
_atom_site_fract_x
_atom_site_fract_y
_atom_site_fract_z
_atom_site_U_iso_or_equiv
_atom_site_adp_type
_atom_site_occupancy
_atom_site_site_symmetry_order
_atom_site_calc_flag
_atom_site_refinement_flags_posn
_atom_site_refinement_flags_adp
_atom_site_refinement_flags_occupancy
_atom_site_disorder_assembly
_atom_site_disorder_group
O1 O 0.16949(16) 0.89337(11) 0.70244(4) 0.0405(2) Uani 1 1 d . . . . .
O2 O 0.69438(15) 0.43164(14) 0.60204(5) 0.0523(3) Uani 1 1 d . . . . .
C1 C 0.05972(18) 0.68588(13) 0.64380(5) 0.0294(3) Uani 1 1 d . . . . .
H1 H -0.049(2) 0.6082(18) 0.6527(6) 0.032(4) Uiso 1 1 d . . . . .
C2 C 0.13660(18) 0.75720(13) 0.69846(5) 0.0293(3) Uani 1 1 d . . . . .
C3 C 0.1716(2) 0.65302(15) 0.74805(5) 0.0337(3) Uani 1 1 d . . . . .
H3A H 0.232(3) 0.7155(19) 0.7788(7) 0.036(4) Uiso 1 1 d . . . . .
H3B H 0.030(3) 0.616(2) 0.7584(7) 0.049(5) Uiso 1 1 d . . . . .
C4 C 0.3208(2) 0.51779(14) 0.73715(5) 0.0320(3) Uani 1 1 d . . . . .
H4 H 0.369(3) 0.473(2) 0.7735(7) 0.042(4) Uiso 1 1 d . . . . .
C5 C 0.23698(19) 0.40160(13) 0.69300(5) 0.0294(3) Uani 1 1 d . . . . .
H5A H 0.295(3) 0.299(2) 0.7009(7) 0.037(4) Uiso 1 1 d . . . . .
H5B H 0.080(2) 0.3932(17) 0.6860(6) 0.029(3) Uiso 1 1 d . . . . .
C6 C 0.37423(16) 0.48529(12) 0.64895(4) 0.0247(2) Uani 1 1 d . . . . .
C7 C 0.50827(18) 0.55729(14) 0.69808(5) 0.0295(3) Uani 1 1 d . . . . .
H7A H 0.546(3) 0.6679(19) 0.6949(7) 0.038(4) Uiso 1 1 d . . . . .
H7B H 0.640(3) 0.4962(18) 0.7065(6) 0.035(4) Uiso 1 1 d . . . . .
C8 C 0.24780(18) 0.60593(13) 0.61460(5) 0.0270(3) Uani 1 1 d . . . . .
H8A H 0.187(2) 0.5596(17) 0.5802(6) 0.027(3) Uiso 1 1 d . . . . .
H8B H 0.356(3) 0.6844(19) 0.6030(7) 0.038(4) Uiso 1 1 d . . . . .
C9 C -0.0456(3) 0.80347(17) 0.60503(7) 0.0459(4) Uani 1 1 d . . . . .
H9A H -0.170(4) 0.859(3) 0.6235(9) 0.067(6) Uiso 1 1 d . . . . .
H9B H 0.062(3) 0.884(3) 0.5957(9) 0.063(6) Uiso 1 1 d . . . . .
H9C H -0.100(4) 0.755(2) 0.5712(9) 0.065(6) Uiso 1 1 d . . . . .
C10 C 0.50820(18) 0.39369(14) 0.60864(5) 0.0294(3) Uani 1 1 d . . . . .
C11 C 0.41778(18) 0.25557(13) 0.57597(5) 0.0285(3) Uani 1 1 d . . . . .
C12 C 0.1714(2) 0.24062(18) 0.57350(8) 0.0461(4) Uani 1 1 d . . . . .
H12A H 0.130(3) 0.150(2) 0.5519(7) 0.041(4) Uiso 1 1 d . . . . .
H12B H 0.112(4) 0.231(2) 0.6095(9) 0.064(6) Uiso 1 1 d . . . . .
H12C H 0.102(4) 0.331(3) 0.5555(10) 0.082(7) Uiso 1 1 d . . . . .
C13 C 0.5153(3) 0.11449(16) 0.60448(7) 0.0461(4) Uani 1 1 d . . . . .
H13A H 0.474(3) 0.023(2) 0.5819(9) 0.061(5) Uiso 1 1 d . . . . .
H13B H 0.676(4) 0.123(3) 0.6091(9) 0.069(6) Uiso 1 1 d . . . . .
H13C H 0.462(4) 0.099(3) 0.6432(11) 0.081(7) Uiso 1 1 d . . . . .
C14 C 0.5013(3) 0.2652(2) 0.51656(6) 0.0504(4) Uani 1 1 d . . . . .
H14A H 0.453(3) 0.176(2) 0.4956(9) 0.061(6) Uiso 1 1 d . . . . .
H14B H 0.437(4) 0.359(3) 0.4988(10) 0.074(7) Uiso 1 1 d . . . . .
H14C H 0.664(4) 0.274(3) 0.5172(9) 0.074(7) Uiso 1 1 d . . . . .

loop_
_atom_site_aniso_label
_atom_site_aniso_U_11
_atom_site_aniso_U_22
_atom_site_aniso_U_33
_atom_site_aniso_U_23
_atom_site_aniso_U_13
_atom_site_aniso_U_12
O1 0.0480(5) 0.0274(5) 0.0461(5) -0.0071(4) -0.0005(4) -0.0013(4)
O2 0.0278(5) 0.0610(7) 0.0687(7) -0.0322(6) 0.0151(4) -0.0108(4)
C1 0.0255(5) 0.0260(6) 0.0365(6) -0.0019(5) -0.0031(4) 0.0015(4)
C2 0.0242(5) 0.0279(6) 0.0361(6) -0.0047(4) 0.0042(4) 0.0022(4)
C3 0.0367(6) 0.0335(6) 0.0311(6) -0.0043(5) 0.0069(5) 0.0010(5)
C4 0.0380(6) 0.0318(6) 0.0263(5) 0.0008(4) 0.0023(4) 0.0041(5)
C5 0.0323(6) 0.0252(6) 0.0310(6) 0.0014(4) 0.0069(4) 0.0007(4)
C6 0.0227(5) 0.0239(5) 0.0274(5) -0.0015(4) 0.0018(4) -0.0007(4)
C7 0.0264(5) 0.0311(6) 0.0308(6) -0.0037(5) -0.0024(4) 0.0024(4)
C8 0.0287(5) 0.0256(5) 0.0266(5) -0.0003(4) 0.0003(4) -0.0005(4)
C9 0.0484(8) 0.0359(7) 0.0524(8) -0.0007(6) -0.0160(6) 0.0112(6)
C10 0.0244(5) 0.0297(6) 0.0343(6) -0.0048(5) 0.0032(4) 0.0000(4)
C11 0.0275(5) 0.0268(6) 0.0311(6) -0.0049(4) 0.0008(4) 0.0012(4)
C12 0.0302(6) 0.0407(8) 0.0672(10) -0.0209(7) -0.0027(6) -0.0032(5)
C13 0.0517(8) 0.0305(7) 0.0552(9) 0.0001(6) -0.0121(7) 0.0035(6)
C14 0.0614(10) 0.0578(10) 0.0321(7) -0.0082(6) 0.0050(6) -0.0166(8)

loop_
_atom_type_symbol
_atom_type_description
_atom_type_scat_dispersion_real
_atom_type_scat_dispersion_imag
_atom_type_scat_source
C C 0.0181 0.0091 'International Tables Vol C Tables 4.2.6.8 and 6.1.1.4'
H H 0.0000 0.0000 'International Tables Vol C Tables 4.2.6.8 and 6.1.1.4'
O O 0.0492 0.0322 'International Tables Vol C Tables 4.2.6.8 and 6.1.1.4'

loop_
_exptl_crystal_face_index_h
_exptl_crystal_face_index_k
_exptl_crystal_face_index_l
_exptl_crystal_face_perp_dist
0 1 1 0.0445
-2 0 -1 0.2748
0 1 0 0.0429
-1 6 -1 0.0608
1 0 1 0.3170
0 1 -2 0.0380
-1 4 -10 0.0544
0 0 -1 0.0180
0 0 1 0.0457
0 -2 1 0.0466
0 -4 12 0.0418
0 -3 13 0.0437
0 2 15 0.0475
-1 1 14 0.1045
0 -4 -10 0.0349
1 -5 -7 0.0884

loop_
_geom_angle_atom_site_label_1
_geom_angle_atom_site_label_2
_geom_angle_atom_site_label_3
_geom_angle
_geom_angle_site_symmetry_1
_geom_angle_site_symmetry_3
_geom_angle_publ_flag
C2 C1 H1 107.2(9) . . ?
C2 C1 C8 111.12(9) . . ?
C2 C1 C9 111.45(10) . . ?
C8 C1 H1 108.0(9) . . ?
C9 C1 H1 108.8(9) . . ?
C9 C1 C8 110.13(11) . . ?
O1 C2 C1 121.40(11) . . ?
O1 C2 C3 120.89(11) . . ?
C3 C2 C1 117.71(10) . . ?
C2 C3 H3A 107.1(10) . . ?
C2 C3 H3B 107.0(11) . . ?
C2 C3 C4 114.07(10) . . ?
H3A C3 H3B 108.6(14) . . ?
C4 C3 H3A 110.1(10) . . ?
C4 C3 H3B 109.8(11) . . ?
C3 C4 H4 108.7(10) . . ?
C3 C4 C5 115.96(10) . . ?
C3 C4 C7 113.17(10) . . ?
C5 C4 H4 115.3(10) . . ?
C5 C4 C7 88.49(9) . . ?
C7 C4 H4 114.2(10) . . ?
C4 C5 H5A 111.1(9) . . ?
C4 C5 H5B 118.4(9) . . ?
C4 C5 C6 88.65(9) . . ?
H5A C5 H5B 108.3(13) . . ?
C6 C5 H5A 111.1(9) . . ?
C6 C5 H5B 118.2(9) . . ?
C7 C6 C5 87.98(8) . . ?
C8 C6 C5 114.24(9) . . ?
C8 C6 C7 112.10(9) . . ?
C10 C6 C5 119.92(10) . . ?
C10 C6 C7 114.23(9) . . ?
C10 C6 C8 107.42(9) . . ?
C4 C7 C6 88.74(8) . . ?
C4 C7 H7A 116.1(9) . . ?
C4 C7 H7B 112.3(9) . . ?
C6 C7 H7A 117.1(9) . . ?
C6 C7 H7B 110.5(9) . . ?
H7A C7 H7B 110.6(13) . . ?
C1 C8 H8A 107.1(8) . . ?
C1 C8 H8B 109.2(9) . . ?
C6 C8 C1 116.48(9) . . ?
C6 C8 H8A 109.9(8) . . ?
C6 C8 H8B 106.9(9) . . ?
H8A C8 H8B 106.9(12) . . ?
C1 C9 H9A 111.7(13) . . ?
C1 C9 H9B 109.9(12) . . ?
C1 C9 H9C 110.4(13) . . ?
H9A C9 H9B 106.1(17) . . ?
H9A C9 H9C 109.0(18) . . ?
H9B C9 H9C 109.6(17) . . ?
O2 C10 C6 118.25(11) . . ?
O2 C10 C11 118.75(10) . . ?
C6 C10 C11 123.00(9) . . ?
C12 C11 C10 115.68(10) . . ?
C12 C11 C13 109.04(12) . . ?
C12 C11 C14 109.30(12) . . ?
C13 C11 C10 106.14(10) . . ?
C13 C11 C14 108.80(12) . . ?
C14 C11 C10 107.67(10) . . ?
C11 C12 H12A 109.5(10) . . ?
C11 C12 H12B 112.3(13) . . ?
C11 C12 H12C 111.4(15) . . ?
H12A C12 H12B 107.9(16) . . ?
H12A C12 H12C 108.5(17) . . ?
H12B C12 H12C 107.1(19) . . ?
C11 C13 H13A 108.4(12) . . ?
C11 C13 H13B 111.3(13) . . ?
C11 C13 H13C 112.7(14) . . ?
H13A C13 H13B 111.3(17) . . ?
H13A C13 H13C 108.0(18) . . ?
H13B C13 H13C 105.1(19) . . ?
C11 C14 H14A 109.3(12) . . ?
C11 C14 H14B 107.5(14) . . ?
C11 C14 H14C 110.7(13) . . ?
H14A C14 H14B 109.3(17) . . ?
H14A C14 H14C 111.0(18) . . ?
H14B C14 H14C 109.0(19) . . ?

loop_
_geom_bond_atom_site_label_1
_geom_bond_atom_site_label_2
_geom_bond_distance
_geom_bond_site_symmetry_2
_geom_bond_publ_flag
O1 C2 1.2164(15) . ?
O2 C10 1.2117(15) . ?
C1 H1 0.984(16) . ?
C1 C2 1.5177(16) . ?
C1 C8 1.5431(16) . ?
C1 C9 1.5234(17) . ?
C2 C3 1.5122(17) . ?
C3 H3A 0.984(17) . ?
C3 H3B 0.971(19) . ?
C3 C4 1.5303(17) . ?
C4 H4 0.993(17) . ?
C4 C5 1.5495(16) . ?
C4 C7 1.5505(17) . ?
C5 H5A 0.989(17) . ?
C5 H5B 0.979(15) . ?
C5 C6 1.5588(15) . ?
C6 C7 1.5554(14) . ?
C6 C8 1.5410(15) . ?
C6 C10 1.5217(15) . ?
C7 H7A 1.002(17) . ?
C7 H7B 0.991(16) . ?
C8 H8A 0.985(15) . ?
C8 H8B 1.003(17) . ?
C9 H9A 1.02(2) . ?
C9 H9B 1.00(2) . ?
C9 H9C 0.97(2) . ?
C10 C11 1.5404(15) . ?
C11 C12 1.5265(17) . ?
C11 C13 1.5305(18) . ?
C11 C14 1.5335(19) . ?
C12 H12A 0.981(18) . ?
C12 H12B 0.95(2) . ?
C12 H12C 0.99(3) . ?
C13 H13A 1.00(2) . ?
C13 H13B 1.00(2) . ?
C13 H13C 1.01(3) . ?
C14 H14A 0.97(2) . ?
C14 H14B 1.00(2) . ?
C14 H14C 1.01(2) . ?

loop_
_geom_torsion_atom_site_label_1
_geom_torsion_atom_site_label_2
_geom_torsion_atom_site_label_3
_geom_torsion_atom_site_label_4
_geom_torsion
_geom_torsion_site_symmetry_1
_geom_torsion_site_symmetry_2
_geom_torsion_site_symmetry_3
_geom_torsion_site_symmetry_4
_geom_torsion_publ_flag
O1 C2 C3 C4 -126.61(13) . . . . ?
O2 C10 C11 C12 -163.70(14) . . . . ?
O2 C10 C11 C13 75.23(16) . . . . ?
O2 C10 C11 C14 -41.15(17) . . . . ?
C1 C2 C3 C4 53.28(15) . . . . ?
C2 C1 C8 C6 54.88(13) . . . . ?
C2 C3 C4 C5 -64.31(14) . . . . ?
C2 C3 C4 C7 35.85(14) . . . . ?
C3 C4 C5 C6 96.53(11) . . . . ?
C3 C4 C7 C6 -99.05(10) . . . . ?
C4 C5 C6 C7 18.56(8) . . . . ?
C4 C5 C6 C8 -94.82(10) . . . . ?
C4 C5 C6 C10 135.54(10) . . . . ?
C5 C4 C7 C6 18.66(8) . . . . ?
C5 C6 C7 C4 -18.55(8) . . . . ?
C5 C6 C8 C1 29.82(13) . . . . ?
C5 C6 C10 O2 -132.84(13) . . . . ?
C5 C6 C10 C11 47.22(15) . . . . ?
C6 C10 C11 C12 16.24(17) . . . . ?
C6 C10 C11 C13 -104.83(13) . . . . ?
C6 C10 C11 C14 138.79(13) . . . . ?
C7 C4 C5 C6 -18.62(8) . . . . ?
C7 C6 C8 C1 -68.29(12) . . . . ?
C7 C6 C10 O2 -30.45(17) . . . . ?
C7 C6 C10 C11 149.61(11) . . . . ?
C8 C1 C2 O1 102.28(13) . . . . ?
C8 C1 C2 C3 -77.61(13) . . . . ?
C8 C6 C7 C4 96.86(10) . . . . ?
C8 C6 C10 O2 94.55(14) . . . . ?
C8 C6 C10 C11 -85.39(13) . . . . ?
C9 C1 C2 O1 -20.96(17) . . . . ?
C9 C1 C2 C3 159.15(12) . . . . ?
C9 C1 C8 C6 178.88(10) . . . . ?
C10 C6 C7 C4 -140.66(10) . . . . ?
C10 C6 C8 C1 165.43(9) . . . . ?

loop_
_exptl_oxdiff_crystal_face_indexfrac_h
_exptl_oxdiff_crystal_face_indexfrac_k
_exptl_oxdiff_crystal_face_indexfrac_l
_exptl_oxdiff_crystal_face_x
_exptl_oxdiff_crystal_face_y
_exptl_oxdiff_crystal_face_z
0.0006 1.0000 0.9983 -0.1583 -0.0771 -0.0624
-2.0010 0.0004 -1.0015 -0.1343 -0.0499 0.4846
0.0005 0.9999 -0.0013 -0.1168 -0.1229 -0.0451
-0.8353 5.5650 -0.8743 -0.6874 -0.7251 -0.0403
1.0005 -0.0002 1.0006 0.0464 0.0478 -0.2509
0.0003 0.9997 -2.0004 -0.0337 -0.2144 -0.0106
-0.8855 4.0693 -10.2589 -0.1271 -0.9714 0.2007
-0.0001 -0.0001 -0.9996 0.0415 -0.0458 0.0173
0.0001 0.0001 0.9996 -0.0415 0.0458 -0.0173
-0.0009 -1.9998 1.0021 0.1920 0.2915 0.0729
0.0334 -3.5973 12.0860 -0.0788 0.9954 -0.0544
-0.1950 -3.1811 12.9318 -0.1827 0.9826 -0.0344
-0.2382 1.5075 15.0176 -0.8211 0.5022 -0.2713
-1.3973 1.1121 14.4365 -0.8526 0.5219 0.0272
-0.0853 -4.3441 -10.0647 0.9183 0.0724 0.3891
0.8709 -4.9350 -7.1172 0.9490 0.2818 0.1415
